data_2016209
loop_
_publ_author_name
'Redhammer, G\"unther J.'
'Roth, Georg'
'Amthauer, Georg'

_publ_section_title
;
 Yttrium pyrogermanate, Y~2~Ge~2~O~7~
;
_journal_coeditor_code IZ3026
_journal_issue 10
_journal_name_full 'Acta Crystallographica Section C'
_journal_page_first i93
_journal_page_last i95
_journal_paper_doi 10.1107/S0108270107042825
_journal_volume 63
_journal_year 2007
_chemical_formula_iupac 'Ge2 O7 Y2'
_chemical_formula_moiety 'Ge2 O7 Y2'
_chemical_formula_sum 'Ge2 O7 Y2'
_chemical_formula_weight 435.04
_chemical_name_common 'yttrium pyrogermanate'
_chemical_name_systematic 'diyttrium digermanate'
_space_group_crystal_system tetragonal
_space_group_IT_number 96
_space_group_name_Hall 'P 4nw 2abw'
_space_group_name_H-M_alt 'P 43 21 2'
_symmetry_space_group_name_Hall 'P 4nw 2abw'
_symmetry_space_group_name_H-M 'P 43 21 2'
_audit_creation_method 'WinGX routine CIF_UPDATE'
_cell_angle_alpha 90
_cell_angle_beta 90
_cell_angle_gamma 90
_cell_formula_units_Z 4
_cell_length_a 6.8022(4)
_cell_length_b 6.8022(4)
_cell_length_c 12.3759(7)
_cell_measurement_reflns_used 6821
_cell_measurement_temperature 295(2)
_cell_measurement_theta_max 27.47
_cell_measurement_theta_min 3.42
_cell_volume 572.63(6)
_computing_cell_refinement 'SAINT-Plus (Bruker, 2001)'
_computing_data_collection 'SMART-Plus (Bruker, 2001)'
_computing_data_reduction 'SAINT-Plus (Bruker, 2001)'
_computing_molecular_graphics 'Diamond (Pennington, 1999)'
_computing_publication_material 'WinGX (Farrugia, 1999)'
_computing_structure_refinement 'SHELXL97 (Sheldrick, 1997)'
_computing_structure_solution 'SHELXS97 (Sheldrick, 1997)'
_diffrn_measured_fraction_theta_full 0.993
_diffrn_measured_fraction_theta_max 0.993
_diffrn_measurement_device '3-circle diffractometer'
_diffrn_measurement_device_type 'Bruker SMART APEX'
_diffrn_measurement_method 'rotation, \w-scans at 4 different \f positions'
_diffrn_radiation_type MoK\a
_diffrn_radiation_wavelength 0.71073
_diffrn_reflns_av_R_equivalents 0.0619
_diffrn_reflns_limit_h_max 8
_diffrn_reflns_limit_h_min -8
_diffrn_reflns_limit_k_max 8
_diffrn_reflns_limit_k_min -8
_diffrn_reflns_limit_l_max 16
_diffrn_reflns_limit_l_min -16
_diffrn_reflns_number 6886
_diffrn_reflns_theta_full 27.47
_diffrn_reflns_theta_max 27.47
_diffrn_reflns_theta_min 3.42
_diffrn_standards_decay_% 0
_diffrn_standards_interval_count 0
_diffrn_standards_interval_time 0
_diffrn_standards_number 0
_exptl_absorpt_coefficient_mu 30.447
_exptl_absorpt_correction_T_max 0.18
_exptl_absorpt_correction_T_min 0.091
_exptl_absorpt_correction_type numerical
_exptl_absorpt_process_details '[via equivalents using X-SHAPE (Stoe & Cie, 1996)]'
_exptl_crystal_colour colourless
_exptl_crystal_density_diffrn 5.046
_exptl_crystal_density_method 'not measured'
_exptl_crystal_description cuboid
_exptl_crystal_F_000 792
_exptl_crystal_size_max 0.12
_exptl_crystal_size_mid 0.07
_exptl_crystal_size_min 0.06
_refine_diff_density_max 0.88
_refine_diff_density_min -0.708
_refine_ls_abs_structure_details 'refinement of absolute structure parameter (Flack, 1983)'
_refine_ls_abs_structure_Flack 0.0121(16)
_refine_ls_extinction_coef 0.0539(16)
_refine_ls_extinction_expression Fc^*^=kFc[1+0.001xFc^2^\l^3^/sin(2\q)]^-1/4^
_refine_ls_extinction_method SHELXL97
_refine_ls_goodness_of_fit_ref 1.193
_refine_ls_hydrogen_treatment noref
_refine_ls_matrix_type full
_refine_ls_number_parameters 53
_refine_ls_number_reflns 661
_refine_ls_number_restraints 0
_refine_ls_restrained_S_all 1.193
_refine_ls_R_factor_gt 0.0203
_refine_ls_shift/su_max .001
_refine_ls_structure_factor_coef Fsqd
_refine_ls_weighting_details 'calc w=1/[\s^2^(Fo^2^)+(0.0184P)^2^+2.2150P] where P=(Fo^2^+2Fc^2^)/3'
_refine_ls_weighting_scheme calc
_refine_ls_wR_factor_ref 0.0512
_reflns_number_gt 649
_reflns_number_total 661
_reflns_threshold_expression >2sigma(I)
_cod_data_source_file iz3026.cif
_cod_data_source_block I
_cod_database_code 2016209
_cod_database_fobs_code 2016209

loop_
_symmetry_equiv_pos_as_xyz
'x, y, z'
'x+1/2, -y+1/2, -z+1/4'
'-x, -y, z+1/2'
'-x+1/2, y+1/2, -z+3/4'
'y, x, -z'
'y+1/2, -x+1/2, z+1/4'
'-y+1/2, x+1/2, z+3/4'
'-y, -x, -z+1/2'

loop_
_atom_site_type_symbol
_atom_site_label
_atom_site_fract_x
_atom_site_fract_y
_atom_site_fract_z
_atom_site_U_iso_or_equiv
_atom_site_adp_type
_atom_site_calc_flag
_atom_site_refinement_flags
_atom_site_occupancy
Y Y1 0.35253(7) 0.87655(6) 0.63502(3) 0.00521(17) Uani d . 1
Ge Ge1 0.09884(6) 0.84685(8) 0.38026(4) 0.00476(18) Uani d . 1
O O1 0.1966(5) 0.8034(5) 0.25 0.0112(11) Uani d S 1
O O2 -0.0774(5) 1.0315(5) 0.3763(3) 0.0084(7) Uani d . 1
O O3 -0.0635(5) 0.6617(5) 0.4290(3) 0.0065(6) Uani d . 1
O O4 0.3138(5) 0.8577(6) 0.4552(3) 0.0085(7) Uani d . 1

loop_
_atom_site_aniso_label
_atom_site_aniso_U_11
_atom_site_aniso_U_22
_atom_site_aniso_U_33
_atom_site_aniso_U_12
_atom_site_aniso_U_13
_atom_site_aniso_U_23
Y1 0.0056(2) 0.0059(2) 0.0042(2) 0.00003(16) -0.00023(18) -0.00015(17)
Ge1 0.0045(3) 0.0052(3) 0.0045(3) 0.00007(17) 0.00001(18) 0.0006(2)
O1 0.0144(17) 0.0144(17) 0.005(2) 0.005(2) 0.0013(14) 0.0013(14)
O2 0.0059(14) 0.0074(17) 0.0119(17) 0.0022(12) -0.0007(15) -0.0024(14)
O3 0.0092(15) 0.0041(16) 0.0062(14) -0.0036(14) 0.0005(12) 0.0002(13)
O4 0.0057(16) 0.0162(17) 0.0034(15) -0.0012(14) -0.0011(12) 0.0004(14)

loop_
_atom_type_symbol
_atom_type_description
_atom_type_scat_dispersion_real
_atom_type_scat_dispersion_imag
_atom_type_scat_source
O O 0.0106 0.006 'International Tables Vol C Tables 4.2.6.8 and 6.1.1.4'
Ge Ge 0.1547 1.8001 'International Tables Vol C Tables 4.2.6.8 and 6.1.1.4'
Y Y -2.7962 3.5667 'International Tables Vol C Tables 4.2.6.8 and 6.1.1.4'

loop_
_geom_angle_atom_site_label_1
_geom_angle_atom_site_label_2
_geom_angle_atom_site_label_3
_geom_angle_site_symmetry_1
_geom_angle_site_symmetry_3
_geom_angle
_geom_angle_publ_flag
O2 Y1 O4 5_466 . 80.17(13) ?
O2 Y1 O4 5_466 6_465 84.75(13) ?
O4 Y1 O4 . 6_465 115.62(12) ?
O2 Y1 O3 5_466 5_566 149.58(13) ?
O4 Y1 O3 . 5_566 76.96(12) ?
O4 Y1 O3 6_465 5_566 87.31(12) ?
O2 Y1 O2 5_466 6_455 128.69(10) ?
O4 Y1 O2 . 6_455 88.06(13) ?
O4 Y1 O2 6_465 6_455 143.32(13) ?
O3 Y1 O2 5_566 6_455 70.43(12) ?
O2 Y1 O3 5_466 2_566 108.25(13) ?
O4 Y1 O3 . 2_566 168.06(12) ?
O4 Y1 O3 6_465 2_566 74.31(11) ?
O3 Y1 O3 5_566 2_566 97.69(9) ?
O2 Y1 O3 6_455 2_566 80.07(12) ?
O2 Y1 O3 5_466 6_455 68.24(12) ?
O4 Y1 O3 . 6_455 95.97(12) ?
O4 Y1 O3 6_465 6_455 134.25(12) ?
O3 Y1 O3 5_566 6_455 133.72(9) ?
O2 Y1 O3 6_455 6_455 63.59(11) ?
O3 Y1 O3 2_566 6_455 79.92(13) ?
O4 Ge1 O1 . . 100.24(16) yes
O2 Ge1 O1 . . 110.76(19) yes
O4 Ge1 O3 . . 111.85(16) yes
O2 Ge1 O3 . . 95.32(16) yes
O1 Ge1 O3 . . 115.08(12) yes
Ge1 O1 Ge1 . 8_665 134.9(3) yes

loop_
_geom_bond_atom_site_label_1
_geom_bond_atom_site_label_2
_geom_bond_site_symmetry_2
_geom_bond_distance
_geom_bond_publ_flag
Y1 O2 5_466 2.211(4) yes
Y1 O4 . 2.245(3) yes
Y1 O4 6_465 2.279(3) yes
Y1 O3 5_566 2.284(3) yes
Y1 O2 6_455 2.373(3) yes
Y1 O3 2_566 2.386(3) yes
Y1 O3 6_455 2.552(3) yes
Y1 Ge1 6_455 3.2345(6) ?
Y1 Y1 8_666 3.5993(8) ?
Y1 Y1 6_465 3.6049(4) ?
Y1 Y1 7_654 3.6049(4) ?
Y1 Y1 2_466 3.8201(4) ?
Ge1 O4 . 1.733(3) yes
Ge1 O2 . 1.737(3) yes
Ge1 O1 . 1.769(2) yes
Ge1 O3 . 1.780(3) yes
